data_7015081
loop_
_publ_author_name
'Fang, Shao-Ming'
'Hu, Min'
'Zhang, Qiang'
'Du, Miao'
'Liu, Chun-Sen'

_publ_section_title
;
 Ag(I) and Zn(II) coordination polymers with a bulky naphthalene-based
 dicarboxyl tecton and different 4,4'-bipyridyl-like bridging
 co-ligands: structural regulation and properties.
;
_journal_issue 17
_journal_name_full 'Dalton transactions (Cambridge, England : 2003)'
_journal_page_first 4527
_journal_page_last 4541
_journal_paper_doi 10.1039/c0dt00903b
_journal_volume 40
_journal_year 2011
_chemical_formula_sum 'C42 H36 Ag3 Cl N6 O11'
_chemical_formula_weight 1159.83
_chemical_name_systematic
;
?
;
_space_group_IT_number 14
_symmetry_cell_setting monoclinic
_symmetry_space_group_name_Hall '-P 2ybc'
_symmetry_space_group_name_H-M 'P 1 21/c 1'
_atom_sites_solution_hydrogens geom
_atom_sites_solution_primary direct
_atom_sites_solution_secondary difmap
_audit_creation_method SHELXL-97
_cell_angle_alpha 90.00
_cell_angle_beta 99.906(3)
_cell_angle_gamma 90.00
_cell_formula_units_Z 4
_cell_length_a 10.9218(4)
_cell_length_b 17.1519(5)
_cell_length_c 22.5719(6)
_cell_measurement_reflns_used 6183
_cell_measurement_temperature 294(2)
_cell_measurement_theta_max 28.2204
_cell_measurement_theta_min 2.9879
_cell_volume 4165.3(2)
_computing_cell_refinement 'SAINT (Bruker, 2007)'
_computing_data_collection 'SMART (Bruker, 2007)'
_computing_data_reduction SAINT
_computing_molecular_graphics 'SHELXTL (Sheldrick, 2008)'
_computing_publication_material 'SHELXTL and PLATON (Spek, 2009)'
_computing_structure_refinement 'SHELXL97 (Sheldrick, 2008)'
_computing_structure_solution 'SHELXS97 (Sheldrick, 2008)'
_diffrn_ambient_temperature 294(2)
_diffrn_measured_fraction_theta_full 0.997
_diffrn_measured_fraction_theta_max 0.997
_diffrn_measurement_device_type 'Bruker SMART CCD area-detector'
_diffrn_measurement_method '\f and \w scans'
_diffrn_radiation_monochromator graphite
_diffrn_radiation_source 'fine-focus sealed tube'
_diffrn_radiation_type MoK\a
_diffrn_radiation_wavelength 0.71073
_diffrn_reflns_av_R_equivalents 0.0593
_diffrn_reflns_av_sigmaI/netI 0.0926
_diffrn_reflns_limit_h_max 12
_diffrn_reflns_limit_h_min -12
_diffrn_reflns_limit_k_max 20
_diffrn_reflns_limit_k_min -20
_diffrn_reflns_limit_l_max 26
_diffrn_reflns_limit_l_min -26
_diffrn_reflns_number 29137
_diffrn_reflns_theta_full 25.00
_diffrn_reflns_theta_max 25.00
_diffrn_reflns_theta_min 2.99
_diffrn_standards_number 0
_exptl_absorpt_coefficient_mu 1.531
_exptl_absorpt_correction_T_max 0.7393
_exptl_absorpt_correction_T_min 0.6739
_exptl_absorpt_correction_type multi-scan
_exptl_absorpt_process_details '(SADABS; Sheldrick, 1996)'
_exptl_crystal_colour yellow
_exptl_crystal_density_diffrn 1.849
_exptl_crystal_density_meas ?
_exptl_crystal_density_method 'not measured'
_exptl_crystal_description block
_exptl_crystal_F_000 2304
_exptl_crystal_size_max 0.28
_exptl_crystal_size_mid 0.25
_exptl_crystal_size_min 0.21
_refine_diff_density_max 0.607
_refine_diff_density_min -0.513
_refine_diff_density_rms 0.075
_refine_ls_extinction_method none
_refine_ls_goodness_of_fit_ref 0.985
_refine_ls_hydrogen_treatment constr
_refine_ls_matrix_type full
_refine_ls_number_parameters 566
_refine_ls_number_reflns 7308
_refine_ls_number_restraints 0
_refine_ls_restrained_S_all 0.985
_refine_ls_R_factor_all 0.0956
_refine_ls_R_factor_gt 0.0372
_refine_ls_shift/su_max 0.003
_refine_ls_shift/su_mean 0.000
_refine_ls_structure_factor_coef Fsqd
_refine_ls_weighting_details 'calc w=1/[\s^2^(Fo^2^)+(0.0100P)^2^+0.0000P] where P=(Fo^2^+2Fc^2^)/3'
_refine_ls_weighting_scheme calc
_refine_ls_wR_factor_gt 0.0480
_refine_ls_wR_factor_ref 0.0516
_reflns_number_gt 3914
_reflns_number_total 7308
_reflns_threshold_expression I>2\s(I)
_cod_data_source_file c0dt00903b.txt
_cod_data_source_block 3
_cod_depositor_comments
;
The following automatic conversions were performed:
'_symmetry_cell_setting' value 'Monoclinic' changed to 'monoclinic'
according to '/home/saulius/struct/CIF-dictionaries/cif_core.dic'
dictionary named 'cif_core.dic' version 2.4.1 from 2010-06-29.

Automatic conversion script
Id: cif_fix_enum 1555 2011-01-17 13:19:09Z saulius 

The following automatic conversions were performed:

'_exptl_crystal_density_meas' value 'none' was changed to '?' - the
value is perceived as not measured.

Automatic conversion script
Id: cif_fix_values 3008 2015-01-20 13:52:24Z robertas 
;
_cod_original_sg_symbol_H-M P2(1)/c
_cod_database_code 7015081

loop_
_symmetry_equiv_pos_as_xyz
'x, y, z'
'-x, y+1/2, -z+1/2'
'-x, -y, -z'
'x, -y-1/2, z-1/2'

loop_
_atom_site_label
_atom_site_type_symbol
_atom_site_fract_x
_atom_site_fract_y
_atom_site_fract_z
_atom_site_U_iso_or_equiv
_atom_site_adp_type
_atom_site_occupancy
_atom_site_symmetry_multiplicity
_atom_site_calc_flag
_atom_site_refinement_flags
_atom_site_disorder_assembly
_atom_site_disorder_group
Ag1 Ag -0.48297(4) 0.22106(2) 1.088650(18) 0.05776(13) Uani 1 1 d . . .
Ag2 Ag -0.16863(4) 0.23141(2) 1.143196(17) 0.05357(13) Uani 1 1 d . . .
Ag3 Ag 0.13979(4) 0.18921(2) 1.120633(18) 0.05541(13) Uani 1 1 d . . .
C1 C -0.3321(5) 0.0321(3) 1.1149(3) 0.0395(12) Uani 1 1 d . . .
C2 C -0.2699(4) 0.0178(2) 1.1797(2) 0.0292(11) Uani 1 1 d . . .
C3 C -0.3419(4) 0.0048(2) 1.2226(2) 0.0322(12) Uani 1 1 d . . .
H3A H -0.4279 0.0043 1.2113 0.039 Uiso 1 1 calc R . .
C4 C -0.2886(4) -0.0081(2) 1.2844(2) 0.0345(12) Uani 1 1 d . . .
C5 C -0.3624(5) -0.0158(2) 1.3294(3) 0.0509(15) Uani 1 1 d . . .
H5A H -0.4487 -0.0154 1.3194 0.061 Uiso 1 1 calc R . .
C6 C -0.3048(6) -0.0240(3) 1.3890(3) 0.0628(17) Uani 1 1 d . . .
H6A H -0.3532 -0.0275 1.4190 0.075 Uiso 1 1 calc R . .
C7 C -0.1784(6) -0.0272(3) 1.4041(3) 0.0619(17) Uani 1 1 d . . .
H7A H -0.1420 -0.0330 1.4442 0.074 Uiso 1 1 calc R . .
C8 C -0.1045(5) -0.0219(3) 1.3612(3) 0.0503(15) Uani 1 1 d . . .
H8A H -0.0186 -0.0246 1.3723 0.060 Uiso 1 1 calc R . .
C9 C -0.1585(5) -0.0123(2) 1.3002(2) 0.0392(13) Uani 1 1 d . . .
C10 C -0.0873(4) -0.0025(2) 1.2545(3) 0.0397(13) Uani 1 1 d . . .
H10A H -0.0014 -0.0073 1.2644 0.048 Uiso 1 1 calc R . .
C11 C -0.1388(4) 0.0139(2) 1.1953(2) 0.0320(12) Uani 1 1 d . . .
C12 C -0.0533(4) 0.0342(3) 1.1521(2) 0.0363(13) Uani 1 1 d . . .
C13 C -0.5380(4) 0.1759(3) 1.2121(2) 0.0360(12) Uani 1 1 d . . .
H13A H -0.5607 0.1294 1.1920 0.043 Uiso 1 1 calc R . .
C14 C -0.5409(4) 0.1796(3) 1.2719(2) 0.0317(12) Uani 1 1 d . . .
H14A H -0.5650 0.1362 1.2917 0.038 Uiso 1 1 calc R . .
C15 C -0.5082(4) 0.2477(3) 1.3034(2) 0.0270(12) Uani 1 1 d . . .
C16 C -0.4742(4) 0.3104(3) 1.2707(2) 0.0343(12) Uani 1 1 d . . .
H16A H -0.4522 0.3578 1.2896 0.041 Uiso 1 1 calc R . .
C17 C -0.4732(4) 0.3018(3) 1.2102(2) 0.0394(13) Uani 1 1 d . . .
H17A H -0.4499 0.3443 1.1891 0.047 Uiso 1 1 calc R . .
C18 C -0.5061(4) 0.2547(3) 1.3690(2) 0.0278(12) Uani 1 1 d . . .
C19 C -0.5213(4) 0.3255(3) 1.3963(2) 0.0371(13) Uani 1 1 d . . .
H19A H -0.5350 0.3707 1.3733 0.045 Uiso 1 1 calc R . .
C20 C -0.4842(4) 0.1902(3) 1.4071(2) 0.0385(13) Uani 1 1 d . . .
H20A H -0.4733 0.1412 1.3912 0.046 Uiso 1 1 calc R . .
C21 C -0.5162(4) 0.3286(3) 1.4576(2) 0.0460(14) Uani 1 1 d . . .
H21A H -0.5290 0.3764 1.4749 0.055 Uiso 1 1 calc R . .
C22 C -0.4789(4) 0.1989(3) 1.4678(2) 0.0411(13) Uani 1 1 d . . .
H22A H -0.4639 0.1551 1.4923 0.049 Uiso 1 1 calc R . .
C23 C -0.2043(4) 0.1867(3) 1.2670(2) 0.0389(13) Uani 1 1 d . . .
H23A H -0.2262 0.1404 1.2464 0.047 Uiso 1 1 calc R . .
C24 C -0.1445(4) 0.3140(3) 1.2661(2) 0.0383(13) Uani 1 1 d . . .
H24A H -0.1236 0.3573 1.2452 0.046 Uiso 1 1 calc R . .
C25 C -0.1420(4) 0.3206(3) 1.3274(2) 0.0339(12) Uani 1 1 d . . .
H25A H -0.1216 0.3678 1.3468 0.041 Uiso 1 1 calc R . .
C26 C -0.2030(4) 0.1882(3) 1.3282(2) 0.0346(12) Uani 1 1 d . . .
H26A H -0.2242 0.1439 1.3480 0.041 Uiso 1 1 calc R . .
C27 C -0.1701(4) 0.2559(3) 1.3599(2) 0.0261(12) Uani 1 1 d . . .
C28 C -0.1673(4) 0.2591(3) 1.4252(2) 0.0269(12) Uani 1 1 d . . .
C29 C -0.1916(4) 0.3266(3) 1.4539(2) 0.0400(13) Uani 1 1 d . . .
H29A H -0.2092 0.3720 1.4316 0.048 Uiso 1 1 calc R . .
C30 C -0.1412(4) 0.1930(3) 1.4610(2) 0.0386(13) Uani 1 1 d . . .
H30A H -0.1227 0.1462 1.4437 0.046 Uiso 1 1 calc R . .
C31 C -0.1905(4) 0.3282(3) 1.5147(2) 0.0448(14) Uani 1 1 d . . .
H31A H -0.2058 0.3749 1.5330 0.054 Uiso 1 1 calc R . .
C32 C -0.1426(4) 0.1968(3) 1.5215(2) 0.0440(14) Uani 1 1 d . . .
H32A H -0.1256 0.1518 1.5444 0.053 Uiso 1 1 calc R . .
C33 C 0.1754(4) 0.2140(3) 0.7411(2) 0.0383(13) Uani 1 1 d . . .
H33A H 0.1879 0.1733 0.7156 0.046 Uiso 1 1 calc R . .
C34 C 0.1830(4) 0.1972(3) 0.8014(2) 0.0363(13) Uani 1 1 d . . .
H34A H 0.2005 0.1469 0.8157 0.044 Uiso 1 1 calc R . .
C35 C 0.1638(3) 0.2568(3) 0.8403(2) 0.0279(12) Uani 1 1 d . . .
C36 C 0.1410(4) 0.3296(3) 0.8158(2) 0.0376(13) Uani 1 1 d . . .
H36A H 0.1294 0.3716 0.8402 0.045 Uiso 1 1 calc R . .
C37 C 0.1353(4) 0.3404(3) 0.7551(2) 0.0401(13) Uani 1 1 d . . .
H37A H 0.1190 0.3903 0.7396 0.048 Uiso 1 1 calc R . .
C38 C 0.1659(4) 0.2421(3) 0.9050(2) 0.0288(12) Uani 1 1 d . . .
C39 C 0.1422(4) 0.1691(3) 0.9262(2) 0.0398(13) Uani 1 1 d . . .
H39A H 0.1272 0.1275 0.8994 0.048 Uiso 1 1 calc R . .
C40 C 0.1921(4) 0.3006(3) 0.9484(2) 0.0383(13) Uani 1 1 d . . .
H40A H 0.2121 0.3505 0.9371 0.046 Uiso 1 1 calc R . .
C41 C 0.1885(4) 0.2846(3) 1.0078(2) 0.0462(14) Uani 1 1 d . . .
H41A H 0.2053 0.3249 1.0356 0.055 Uiso 1 1 calc R . .
C42 C 0.1404(4) 0.1570(3) 0.9868(2) 0.0421(14) Uani 1 1 d . . .
H42A H 0.1234 0.1072 0.9995 0.050 Uiso 1 1 calc R . .
N1 N -0.5040(3) 0.2360(2) 1.18049(17) 0.0405(10) Uani 1 1 d . . .
N2 N -0.4942(3) 0.2676(3) 1.49315(17) 0.0408(11) Uani 1 1 d . . .
N3 N -0.1756(3) 0.2483(2) 1.23595(17) 0.0341(10) Uani 1 1 d . . .
N4 N -0.1676(3) 0.2628(3) 1.54865(17) 0.0422(11) Uani 1 1 d . . .
N5 N 0.1518(3) 0.2836(2) 0.71709(17) 0.0362(10) Uani 1 1 d . . .
N6 N 0.1622(3) 0.2142(2) 1.02767(18) 0.0427(11) Uani 1 1 d . . .
O1 O -0.4226(3) 0.0761(2) 1.10505(16) 0.0707(11) Uani 1 1 d . . .
O2 O -0.2898(3) -0.0044(2) 1.07552(17) 0.0721(12) Uani 1 1 d . . .
O3 O -0.0576(2) 0.10280(18) 1.13285(13) 0.0413(9) Uani 1 1 d . . .
O4 O 0.0232(3) -0.01549(18) 1.14160(18) 0.0694(13) Uani 1 1 d . . .
O5 O 0.7772(4) 0.4884(2) 0.0610(2) 0.1131(16) Uani 1 1 d . . .
O6 O 0.7908(5) 0.4496(4) 0.1554(3) 0.205(3) Uani 1 1 d . . .
O7 O 0.6348(5) 0.4032(3) 0.0937(2) 0.145(2) Uani 1 1 d . . .
O8 O 0.6425(5) 0.5290(3) 0.1192(3) 0.173(3) Uani 1 1 d . . .
O9 O 0.2313(3) 0.05436(15) 1.12808(15) 0.0564(10) Uani 1 1 d . . .
H91 H 0.1617 0.0439 1.1064 0.068 Uiso 1 1 d R . .
H92 H 0.2978 0.0427 1.1153 0.068 Uiso 1 1 d R . .
O10 O -0.3628(3) -0.00365(18) 0.95515(16) 0.0705(11) Uani 1 1 d . . .
H1W H -0.3421 -0.0050 0.9932 0.085 Uiso 1 1 d R . .
H2W H -0.4275 -0.0315 0.9455 0.085 Uiso 1 1 d R . .
O11 O 0.34743(13) 0.98648(8) 0.23407(7) 0.0869(13) Uani 1 1 d . . .
H3W H 0.3025 1.0161 0.2091 0.104 Uiso 1 1 d R . .
H4W H 0.3103 0.9841 0.2642 0.104 Uiso 1 1 d R . .
Cl1 Cl 0.70506(13) 0.46789(8) 0.10387(7) 0.0567(4) Uani 1 1 d R . .

loop_
_atom_site_aniso_label
_atom_site_aniso_U_11
_atom_site_aniso_U_22
_atom_site_aniso_U_33
_atom_site_aniso_U_23
_atom_site_aniso_U_13
_atom_site_aniso_U_12
Ag1 0.0751(3) 0.0791(3) 0.0205(2) 0.0009(2) 0.0121(2) 0.0091(2)
Ag2 0.0707(3) 0.0705(3) 0.0211(2) 0.0000(2) 0.0123(2) 0.0126(2)
Ag3 0.0813(3) 0.0604(3) 0.0259(2) 0.0042(2) 0.0132(2) 0.0113(2)
C1 0.039(3) 0.041(3) 0.041(4) -0.003(3) 0.014(3) 0.006(3)
C2 0.024(3) 0.026(3) 0.038(3) -0.004(2) 0.005(3) -0.003(2)
C3 0.025(3) 0.023(3) 0.047(4) -0.002(2) 0.003(3) -0.004(2)
C4 0.043(3) 0.018(3) 0.041(4) 0.000(2) 0.003(3) -0.010(2)
C5 0.056(4) 0.040(3) 0.059(4) 0.012(3) 0.016(4) -0.008(3)
C6 0.090(5) 0.055(4) 0.047(4) 0.012(3) 0.021(4) -0.014(3)
C7 0.074(5) 0.065(4) 0.041(4) 0.020(3) -0.008(4) -0.016(3)
C8 0.055(4) 0.043(3) 0.046(4) 0.010(3) -0.008(3) -0.008(3)
C9 0.044(4) 0.030(3) 0.043(4) 0.006(3) 0.004(3) -0.004(2)
C10 0.029(3) 0.025(3) 0.061(4) 0.001(3) -0.001(3) -0.001(2)
C11 0.034(3) 0.015(3) 0.045(4) -0.004(2) 0.002(3) 0.000(2)
C12 0.025(3) 0.040(4) 0.042(4) -0.002(3) 0.002(3) -0.003(3)
C13 0.043(3) 0.036(3) 0.029(3) -0.006(3) 0.006(3) -0.008(2)
C14 0.040(3) 0.027(3) 0.030(3) 0.002(3) 0.012(3) -0.004(2)
C15 0.029(3) 0.030(3) 0.022(3) 0.003(3) 0.005(2) 0.007(2)
C16 0.054(3) 0.021(3) 0.027(3) -0.009(3) 0.007(3) 0.001(2)
C17 0.060(3) 0.028(3) 0.032(3) 0.006(3) 0.014(3) 0.003(3)
C18 0.028(3) 0.029(3) 0.027(3) -0.001(2) 0.007(3) 0.000(2)
C19 0.055(3) 0.031(3) 0.023(3) 0.003(2) 0.003(3) 0.007(2)
C20 0.050(3) 0.030(3) 0.037(4) -0.002(3) 0.011(3) 0.002(2)
C21 0.064(4) 0.040(4) 0.035(4) -0.008(3) 0.013(3) -0.001(3)
C22 0.055(3) 0.042(3) 0.027(3) 0.011(3) 0.009(3) -0.001(3)
C23 0.054(3) 0.035(3) 0.026(3) -0.008(3) 0.005(3) 0.000(3)
C24 0.054(3) 0.025(3) 0.038(4) 0.001(3) 0.013(3) -0.011(3)
C25 0.051(3) 0.024(3) 0.025(3) -0.008(3) 0.002(3) -0.007(2)
C26 0.051(3) 0.025(3) 0.028(3) 0.004(3) 0.006(3) 0.001(2)
C27 0.033(3) 0.028(3) 0.017(3) -0.003(2) 0.003(2) 0.000(2)
C28 0.030(3) 0.026(3) 0.024(3) -0.002(3) 0.005(2) -0.006(2)
C29 0.060(3) 0.034(3) 0.027(3) 0.003(3) 0.012(3) 0.003(3)
C30 0.058(3) 0.030(3) 0.029(3) -0.002(3) 0.011(3) 0.005(2)
C31 0.060(3) 0.044(4) 0.032(4) -0.011(3) 0.012(3) 0.004(3)
C32 0.071(4) 0.037(3) 0.025(3) 0.001(3) 0.011(3) -0.001(3)
C33 0.054(3) 0.036(3) 0.025(3) -0.011(3) 0.006(3) 0.003(3)
C34 0.057(3) 0.019(3) 0.032(3) 0.003(3) 0.006(3) 0.003(2)
C35 0.027(3) 0.030(3) 0.027(3) 0.003(3) 0.003(2) -0.001(2)
C36 0.050(3) 0.030(3) 0.032(3) -0.005(3) 0.006(3) 0.004(2)
C37 0.058(3) 0.022(3) 0.042(4) -0.002(3) 0.011(3) 0.006(2)
C38 0.030(3) 0.024(3) 0.033(3) 0.006(3) 0.006(2) 0.001(2)
C39 0.054(3) 0.039(3) 0.025(3) -0.004(3) 0.004(3) 0.001(2)
C40 0.063(3) 0.026(3) 0.027(3) 0.004(3) 0.011(3) -0.010(2)
C41 0.067(3) 0.036(4) 0.033(4) -0.010(3) 0.001(3) 0.000(3)
C42 0.061(3) 0.027(3) 0.040(4) 0.005(3) 0.012(3) -0.006(2)
N1 0.054(3) 0.044(3) 0.024(3) -0.003(2) 0.006(2) 0.000(2)
N2 0.049(3) 0.048(3) 0.023(3) -0.003(3) 0.001(2) 0.000(2)
N3 0.043(2) 0.035(3) 0.025(3) 0.002(2) 0.009(2) 0.004(2)
N4 0.057(3) 0.049(3) 0.022(3) -0.001(2) 0.010(2) -0.011(2)
N5 0.046(2) 0.034(3) 0.027(3) 0.003(2) 0.003(2) 0.004(2)
N6 0.055(3) 0.045(3) 0.028(3) 0.004(2) 0.009(2) 0.005(2)
O1 0.079(3) 0.085(3) 0.047(3) 0.008(2) 0.009(2) 0.042(2)
O2 0.094(3) 0.077(3) 0.041(3) -0.018(2) 0.001(2) 0.020(2)
O3 0.049(2) 0.037(2) 0.041(2) 0.0117(17) 0.0152(17) 0.0133(17)
O4 0.059(2) 0.040(2) 0.122(4) 0.001(2) 0.050(2) 0.0108(19)
O5 0.151(4) 0.106(3) 0.101(4) 0.022(3) 0.074(4) -0.003(3)
O6 0.131(5) 0.323(8) 0.145(6) 0.125(6) -0.018(4) -0.031(4)
O7 0.216(5) 0.119(4) 0.115(5) -0.054(3) 0.072(4) -0.104(4)
O8 0.191(5) 0.094(4) 0.269(8) 0.007(4) 0.139(5) 0.051(4)
O9 0.042(2) 0.070(2) 0.058(3) -0.0074(19) 0.0089(19) 0.0041(16)
O10 0.069(2) 0.101(3) 0.041(3) -0.012(2) 0.010(2) -0.0091(19)
O11 0.087(3) 0.087(3) 0.086(4) 0.024(2) 0.016(2) 0.016(2)
Cl1 0.0630(10) 0.0523(10) 0.0580(11) -0.0094(8) 0.0200(9) 0.0002(8)

loop_
_atom_type_symbol
_atom_type_description
_atom_type_scat_dispersion_real
_atom_type_scat_dispersion_imag
_atom_type_scat_source
C C 0.0033 0.0016 'International Tables Vol C Tables 4.2.6.8 and 6.1.1.4'
H H 0.0000 0.0000 'International Tables Vol C Tables 4.2.6.8 and 6.1.1.4'
N N 0.0061 0.0033 'International Tables Vol C Tables 4.2.6.8 and 6.1.1.4'
O O 0.0106 0.0060 'International Tables Vol C Tables 4.2.6.8 and 6.1.1.4'
Ag Ag -0.8971 1.1015 'International Tables Vol C Tables 4.2.6.8 and 6.1.1.4'
Cl Cl 0.1484 0.1585 'International Tables Vol C Tables 4.2.6.8 and 6.1.1.4'

loop_
_geom_angle_atom_site_label_1
_geom_angle_atom_site_label_2
_geom_angle_atom_site_label_3
_geom_angle
_geom_angle_site_symmetry_1
_geom_angle_site_symmetry_3
_geom_angle_publ_flag
N1 Ag1 N2 164.78(15) . 4_565 ?
N1 Ag1 O1 92.48(14) . . ?
N2 Ag1 O1 101.53(14) 4_565 . ?
N3 Ag2 N4 169.34(16) . 4_565 ?
N3 Ag2 O3 107.84(12) . . ?
N4 Ag2 O3 82.22(13) 4_565 . ?
N6 Ag3 N5 154.59(15) . 4_566 ?
N6 Ag3 O9 97.77(13) . . ?
N5 Ag3 O9 99.96(12) 4_566 . ?
O1 C1 O2 124.5(6) . . ?
O1 C1 C2 118.9(5) . . ?
O2 C1 C2 116.6(5) . . ?
C3 C2 C11 119.8(5) . . ?
C3 C2 C1 119.4(4) . . ?
C11 C2 C1 120.7(4) . . ?
C2 C3 C4 121.9(4) . . ?
C2 C3 H3A 119.1 . . ?
C4 C3 H3A 119.1 . . ?
C9 C4 C5 119.4(5) . . ?
C9 C4 C3 118.6(5) . . ?
C5 C4 C3 122.0(5) . . ?
C6 C5 C4 119.2(5) . . ?
C6 C5 H5A 120.4 . . ?
C4 C5 H5A 120.4 . . ?
C7 C6 C5 121.0(5) . . ?
C7 C6 H6A 119.5 . . ?
C5 C6 H6A 119.5 . . ?
C6 C7 C8 121.0(6) . . ?
C6 C7 H7A 119.5 . . ?
C8 C7 H7A 119.5 . . ?
C7 C8 C9 120.0(5) . . ?
C7 C8 H8A 120.0 . . ?
C9 C8 H8A 120.0 . . ?
C10 C9 C4 118.0(5) . . ?
C10 C9 C8 122.7(5) . . ?
C4 C9 C8 119.2(5) . . ?
C11 C10 C9 123.2(4) . . ?
C11 C10 H10A 118.4 . . ?
C9 C10 H10A 118.4 . . ?
C10 C11 C2 118.3(5) . . ?
C10 C11 C12 118.5(4) . . ?
C2 C11 C12 122.9(5) . . ?
O4 C12 O3 124.3(5) . . ?
O4 C12 C11 118.5(5) . . ?
O3 C12 C11 116.9(4) . . ?
N1 C13 C14 123.3(4) . . ?
N1 C13 H13A 118.3 . . ?
C14 C13 H13A 118.3 . . ?
C13 C14 C15 120.1(4) . . ?
C13 C14 H14A 119.9 . . ?
C15 C14 H14A 119.9 . . ?
C14 C15 C16 116.7(4) . . ?
C14 C15 C18 122.7(4) . . ?
C16 C15 C18 120.6(4) . . ?
C17 C16 C15 119.5(4) . . ?
C17 C16 H16A 120.2 . . ?
C15 C16 H16A 120.2 . . ?
N1 C17 C16 123.2(4) . . ?
N1 C17 H17A 118.4 . . ?
C16 C17 H17A 118.4 . . ?
C19 C18 C20 116.2(4) . . ?
C19 C18 C15 122.2(4) . . ?
C20 C18 C15 121.6(4) . . ?
C21 C19 C18 119.6(4) . . ?
C21 C19 H19A 120.2 . . ?
C18 C19 H19A 120.2 . . ?
C22 C20 C18 120.2(4) . . ?
C22 C20 H20A 119.9 . . ?
C18 C20 H20A 119.9 . . ?
N2 C21 C19 123.7(5) . . ?
N2 C21 H21A 118.1 . . ?
C19 C21 H21A 118.1 . . ?
N2 C22 C20 122.6(5) . . ?
N2 C22 H22A 118.7 . . ?
C20 C22 H22A 118.7 . . ?
N3 C23 C26 123.2(5) . . ?
N3 C23 H23A 118.4 . . ?
C26 C23 H23A 118.4 . . ?
N3 C24 C25 122.8(4) . . ?
N3 C24 H24A 118.6 . . ?
C25 C24 H24A 118.6 . . ?
C24 C25 C27 119.5(4) . . ?
C24 C25 H25A 120.2 . . ?
C27 C25 H25A 120.2 . . ?
C27 C26 C23 119.5(4) . . ?
C27 C26 H26A 120.2 . . ?
C23 C26 H26A 120.2 . . ?
C26 C27 C25 117.3(4) . . ?
C26 C27 C28 120.7(4) . . ?
C25 C27 C28 121.9(4) . . ?
C29 C28 C30 116.6(4) . . ?
C29 C28 C27 122.2(4) . . ?
C30 C28 C27 121.2(4) . . ?
C31 C29 C28 121.4(5) . . ?
C31 C29 H29A 119.3 . . ?
C28 C29 H29A 119.3 . . ?
C32 C30 C28 120.3(5) . . ?
C32 C30 H30A 119.9 . . ?
C28 C30 H30A 119.9 . . ?
N4 C31 C29 121.2(5) . . ?
N4 C31 H31A 119.4 . . ?
C29 C31 H31A 119.4 . . ?
N4 C32 C30 122.4(5) . . ?
N4 C32 H32A 118.8 . . ?
C30 C32 H32A 118.8 . . ?
N5 C33 C34 124.7(4) . . ?
N5 C33 H33A 117.7 . . ?
C34 C33 H33A 117.7 . . ?
C33 C34 C35 118.8(4) . . ?
C33 C34 H34A 120.6 . . ?
C35 C34 H34A 120.6 . . ?
C36 C35 C34 116.8(5) . . ?
C36 C35 C38 121.7(4) . . ?
C34 C35 C38 121.4(4) . . ?
C35 C36 C37 120.1(4) . . ?
C35 C36 H36A 120.0 . . ?
C37 C36 H36A 120.0 . . ?
N5 C37 C36 123.8(4) . . ?
N5 C37 H37A 118.1 . . ?
C36 C37 H37A 118.1 . . ?
C39 C38 C40 116.0(4) . . ?
C39 C38 C35 121.6(4) . . ?
C40 C38 C35 122.4(4) . . ?
C38 C39 C42 120.8(4) . . ?
C38 C39 H39A 119.6 . . ?
C42 C39 H39A 119.6 . . ?
C41 C40 C38 120.2(4) . . ?
C41 C40 H40A 119.9 . . ?
C38 C40 H40A 119.9 . . ?
N6 C41 C40 123.5(5) . . ?
N6 C41 H41A 118.3 . . ?
C40 C41 H41A 118.3 . . ?
N6 C42 C39 122.6(4) . . ?
N6 C42 H42A 118.7 . . ?
C39 C42 H42A 118.7 . . ?
C17 N1 C13 117.0(4) . . ?
C17 N1 Ag1 122.1(3) . . ?
C13 N1 Ag1 120.6(3) . . ?
C21 N2 C22 117.7(4) . . ?
C21 N2 Ag1 120.9(4) . 4_566 ?
C22 N2 Ag1 121.4(3) . 4_566 ?
C24 N3 C23 117.6(4) . . ?
C24 N3 Ag2 124.8(3) . . ?
C23 N3 Ag2 117.4(3) . . ?
C32 N4 C31 118.2(4) . . ?
C32 N4 Ag2 122.3(3) . 4_566 ?
C31 N4 Ag2 119.5(3) . 4_566 ?
C33 N5 C37 115.9(4) . . ?
C33 N5 Ag3 124.8(3) . 4_565 ?
C37 N5 Ag3 119.3(3) . 4_565 ?
C41 N6 C42 116.9(4) . . ?
C41 N6 Ag3 124.3(3) . . ?
C42 N6 Ag3 118.6(3) . . ?
C1 O1 Ag1 142.4(3) . . ?
C12 O3 Ag2 140.5(3) . . ?
Ag3 O9 H91 81.3 . . ?
Ag3 O9 H92 123.1 . . ?
H91 O9 H92 119.2 . . ?
H1W O10 H2W 108.0 . . ?
H3W O11 H4W 105.0 . . ?
O8 Cl1 O7 113.0(3) . . ?
O8 Cl1 O5 111.0(3) . . ?
O7 Cl1 O5 117.6(3) . . ?
O8 Cl1 O6 105.2(4) . . ?
O7 Cl1 O6 103.7(3) . . ?
O5 Cl1 O6 104.9(3) . . ?

loop_
_geom_bond_atom_site_label_1
_geom_bond_atom_site_label_2
_geom_bond_distance
_geom_bond_site_symmetry_2
_geom_bond_publ_flag
Ag1 N1 2.140(4) . ?
Ag1 N2 2.147(4) 4_565 ?
Ag1 O1 2.582(3) . ?
Ag2 N3 2.128(4) . ?
Ag2 N4 2.138(4) 4_565 ?
Ag2 O3 2.547(3) . ?
Ag3 N6 2.196(4) . ?
Ag3 N5 2.208(4) 4_566 ?
Ag3 O9 2.514(3) . ?
C1 O1 1.233(5) . ?
C1 O2 1.240(5) . ?
C1 C2 1.524(6) . ?
C2 C3 1.366(6) . ?
C2 C11 1.416(5) . ?
C3 C4 1.433(6) . ?
C3 H3A 0.9300 . ?
C4 C9 1.406(6) . ?
C4 C5 1.407(6) . ?
C5 C6 1.391(6) . ?
C5 H5A 0.9300 . ?
C6 C7 1.365(6) . ?
C6 H6A 0.9300 . ?
C7 C8 1.365(6) . ?
C7 H7A 0.9300 . ?
C8 C9 1.411(6) . ?
C8 H8A 0.9300 . ?
C9 C10 1.406(6) . ?
C10 C11 1.386(6) . ?
C10 H10A 0.9300 . ?
C11 C12 1.503(6) . ?
C12 O4 1.244(5) . ?
C12 O3 1.252(5) . ?
C13 N1 1.340(5) . ?
C13 C14 1.358(6) . ?
C13 H13A 0.9300 . ?
C14 C15 1.383(5) . ?
C14 H14A 0.9300 . ?
C15 C16 1.390(5) . ?
C15 C18 1.482(6) . ?
C16 C17 1.375(6) . ?
C16 H16A 0.9300 . ?
C17 N1 1.327(5) . ?
C17 H17A 0.9300 . ?
C18 C19 1.385(5) . ?
C18 C20 1.397(5) . ?
C19 C21 1.377(6) . ?
C19 H19A 0.9300 . ?
C20 C22 1.370(6) . ?
C20 H20A 0.9300 . ?
C21 N2 1.314(5) . ?
C21 H21A 0.9300 . ?
C22 N2 1.333(5) . ?
C22 H22A 0.9300 . ?
C23 N3 1.336(5) . ?
C23 C26 1.379(6) . ?
C23 H23A 0.9300 . ?
C24 N3 1.330(5) . ?
C24 C25 1.383(6) . ?
C24 H24A 0.9300 . ?
C25 C27 1.393(6) . ?
C25 H25A 0.9300 . ?
C26 C27 1.377(5) . ?
C26 H26A 0.9300 . ?
C27 C28 1.469(5) . ?
C28 C29 1.374(5) . ?
C28 C30 1.393(5) . ?
C29 C31 1.371(6) . ?
C29 H29A 0.9300 . ?
C30 C32 1.370(6) . ?
C30 H30A 0.9300 . ?
C31 N4 1.357(5) . ?
C31 H31A 0.9300 . ?
C32 N4 1.338(5) . ?
C32 H32A 0.9300 . ?
C33 N5 1.319(5) . ?
C33 C34 1.379(6) . ?
C33 H33A 0.9300 . ?
C34 C35 1.387(5) . ?
C34 H34A 0.9300 . ?
C35 C36 1.371(5) . ?
C35 C38 1.478(6) . ?
C36 C37 1.373(6) . ?
C36 H36A 0.9300 . ?
C37 N5 1.330(5) . ?
C37 H37A 0.9300 . ?
C38 C39 1.380(5) . ?
C38 C40 1.397(6) . ?
C39 C42 1.387(6) . ?
C39 H39A 0.9300 . ?
C40 C41 1.375(6) . ?
C40 H40A 0.9300 . ?
C41 N6 1.336(5) . ?
C41 H41A 0.9300 . ?
C42 N6 1.341(5) . ?
C42 H42A 0.9300 . ?
N2 Ag1 2.147(4) 4_566 ?
N4 Ag2 2.138(4) 4_566 ?
N5 Ag3 2.208(4) 4_565 ?
O5 Cl1 1.394(4) . ?
O6 Cl1 1.398(5) . ?
O7 Cl1 1.347(4) . ?
O8 Cl1 1.329(4) . ?
O9 H91 0.8500 . ?
O9 H92 0.8499 . ?
O10 H1W 0.8500 . ?
O10 H2W 0.8500 . ?
O11 H3W 0.8501 . ?
O11 H4W 0.8500 . ?

loop_
_geom_torsion_atom_site_label_1
_geom_torsion_atom_site_label_2
_geom_torsion_atom_site_label_3
_geom_torsion_atom_site_label_4
_geom_torsion
_geom_torsion_site_symmetry_1
_geom_torsion_site_symmetry_2
_geom_torsion_site_symmetry_3
_geom_torsion_site_symmetry_4
_geom_torsion_publ_flag
O1 C1 C2 C3 43.8(6) . . . . ?
O2 C1 C2 C3 -133.5(5) . . . . ?
O1 C1 C2 C11 -139.5(4) . . . . ?
O2 C1 C2 C11 43.2(6) . . . . ?
C11 C2 C3 C4 4.0(6) . . . . ?
C1 C2 C3 C4 -179.2(4) . . . . ?
C2 C3 C4 C9 -4.1(6) . . . . ?
C2 C3 C4 C5 175.2(4) . . . . ?
C9 C4 C5 C6 2.8(7) . . . . ?
C3 C4 C5 C6 -176.6(4) . . . . ?
C4 C5 C6 C7 -2.0(7) . . . . ?
C5 C6 C7 C8 0.4(8) . . . . ?
C6 C7 C8 C9 0.5(8) . . . . ?
C5 C4 C9 C10 -178.5(4) . . . . ?
C3 C4 C9 C10 0.9(6) . . . . ?
C5 C4 C9 C8 -1.9(6) . . . . ?
C3 C4 C9 C8 177.5(4) . . . . ?
C7 C8 C9 C10 176.7(4) . . . . ?
C7 C8 C9 C4 0.3(7) . . . . ?
C4 C9 C10 C11 2.5(6) . . . . ?
C8 C9 C10 C11 -174.0(4) . . . . ?
C9 C10 C11 C2 -2.7(6) . . . . ?
C9 C10 C11 C12 171.6(4) . . . . ?
C3 C2 C11 C10 -0.6(6) . . . . ?
C1 C2 C11 C10 -177.3(4) . . . . ?
C3 C2 C11 C12 -174.6(4) . . . . ?
C1 C2 C11 C12 8.7(6) . . . . ?
C10 C11 C12 O4 62.3(6) . . . . ?
C2 C11 C12 O4 -123.7(5) . . . . ?
C10 C11 C12 O3 -112.0(5) . . . . ?
C2 C11 C12 O3 62.0(6) . . . . ?
N1 C13 C14 C15 0.2(7) . . . . ?
C13 C14 C15 C16 0.5(6) . . . . ?
C13 C14 C15 C18 -178.2(4) . . . . ?
C14 C15 C16 C17 -0.7(6) . . . . ?
C18 C15 C16 C17 178.0(4) . . . . ?
C15 C16 C17 N1 0.3(7) . . . . ?
C14 C15 C18 C19 -154.4(4) . . . . ?
C16 C15 C18 C19 27.0(6) . . . . ?
C14 C15 C18 C20 27.8(6) . . . . ?
C16 C15 C18 C20 -150.8(4) . . . . ?
C20 C18 C19 C21 -0.9(6) . . . . ?
C15 C18 C19 C21 -178.8(4) . . . . ?
C19 C18 C20 C22 0.0(6) . . . . ?
C15 C18 C20 C22 177.9(4) . . . . ?
C18 C19 C21 N2 1.8(7) . . . . ?
C18 C20 C22 N2 0.2(7) . . . . ?
N3 C24 C25 C27 1.5(7) . . . . ?
N3 C23 C26 C27 -0.4(7) . . . . ?
C23 C26 C27 C25 1.3(6) . . . . ?
C23 C26 C27 C28 -179.7(4) . . . . ?
C24 C25 C27 C26 -1.8(6) . . . . ?
C24 C25 C27 C28 179.1(4) . . . . ?
C26 C27 C28 C29 -149.6(4) . . . . ?
C25 C27 C28 C29 29.4(6) . . . . ?
C26 C27 C28 C30 29.5(6) . . . . ?
C25 C27 C28 C30 -151.5(4) . . . . ?
C30 C28 C29 C31 -0.2(7) . . . . ?
C27 C28 C29 C31 178.9(4) . . . . ?
C29 C28 C30 C32 1.1(6) . . . . ?
C27 C28 C30 C32 -178.0(4) . . . . ?
C28 C29 C31 N4 -1.2(7) . . . . ?
C28 C30 C32 N4 -0.6(7) . . . . ?
N5 C33 C34 C35 0.4(7) . . . . ?
C33 C34 C35 C36 -1.4(6) . . . . ?
C33 C34 C35 C38 177.7(4) . . . . ?
C34 C35 C36 C37 1.4(6) . . . . ?
C38 C35 C36 C37 -177.6(4) . . . . ?
C35 C36 C37 N5 -0.6(7) . . . . ?
C36 C35 C38 C39 155.3(4) . . . . ?
C34 C35 C38 C39 -23.7(6) . . . . ?
C36 C35 C38 C40 -24.9(6) . . . . ?
C34 C35 C38 C40 156.2(4) . . . . ?
C40 C38 C39 C42 2.4(6) . . . . ?
C35 C38 C39 C42 -177.8(4) . . . . ?
C39 C38 C40 C41 -2.5(6) . . . . ?
C35 C38 C40 C41 177.6(4) . . . . ?
C38 C40 C41 N6 0.9(7) . . . . ?
C38 C39 C42 N6 -0.6(7) . . . . ?
C16 C17 N1 C13 0.4(6) . . . . ?
C16 C17 N1 Ag1 -173.4(3) . . . . ?
C14 C13 N1 C17 -0.7(7) . . . . ?
C14 C13 N1 Ag1 173.2(3) . . . . ?
N2 Ag1 N1 C17 -58.5(7) 4_565 . . . ?
O1 Ag1 N1 C17 144.4(3) . . . . ?
N2 Ag1 N1 C13 127.9(6) 4_565 . . . ?
O1 Ag1 N1 C13 -29.2(3) . . . . ?
C19 C21 N2 C22 -1.6(7) . . . . ?
C19 C21 N2 Ag1 178.3(4) . . . 4_566 ?
C20 C22 N2 C21 0.6(7) . . . . ?
C20 C22 N2 Ag1 -179.3(3) . . . 4_566 ?
C25 C24 N3 C23 -0.5(6) . . . . ?
C25 C24 N3 Ag2 -175.2(3) . . . . ?
C26 C23 N3 C24 -0.1(6) . . . . ?
C26 C23 N3 Ag2 175.1(3) . . . . ?
N4 Ag2 N3 C24 -28.4(9) 4_565 . . . ?
O3 Ag2 N3 C24 131.9(3) . . . . ?
N4 Ag2 N3 C23 156.8(7) 4_565 . . . ?
O3 Ag2 N3 C23 -42.8(3) . . . . ?
C30 C32 N4 C31 -0.9(7) . . . . ?
C30 C32 N4 Ag2 -179.6(3) . . . 4_566 ?
C29 C31 N4 C32 1.8(7) . . . . ?
C29 C31 N4 Ag2 -179.5(3) . . . 4_566 ?
C34 C33 N5 C37 0.5(6) . . . . ?
C34 C33 N5 Ag3 179.9(3) . . . 4_565 ?
C36 C37 N5 C33 -0.4(7) . . . . ?
C36 C37 N5 Ag3 -179.9(3) . . . 4_565 ?
C40 C41 N6 C42 1.0(7) . . . . ?
C40 C41 N6 Ag3 -174.4(3) . . . . ?
C39 C42 N6 C41 -1.2(7) . . . . ?
C39 C42 N6 Ag3 174.5(3) . . . . ?
N5 Ag3 N6 C41 -11.2(5) 4_566 . . . ?
O9 Ag3 N6 C41 -145.1(3) . . . . ?
N5 Ag3 N6 C42 173.4(3) 4_566 . . . ?
O9 Ag3 N6 C42 39.5(3) . . . . ?
O2 C1 O1 Ag1 -96.0(7) . . . . ?
C2 C1 O1 Ag1 86.9(6) . . . . ?
N1 Ag1 O1 C1 -97.6(6) . . . . ?
N2 Ag1 O1 C1 88.4(6) 4_565 . . . ?
O4 C12 O3 Ag2 -173.0(3) . . . . ?
C11 C12 O3 Ag2 0.9(7) . . . . ?
N3 Ag2 O3 C12 42.9(5) . . . . ?
N4 Ag2 O3 C12 -140.8(5) 4_565 . . . ?
